data_7061037
loop_
_publ_author_name
'Duffy, Conor'
'Roe, William E.'
'Harkin, Aislinn M.'
'McNamee, Ryan'
'Knipe, Peter C.'

_publ_section_title
;
 Enantioselective organocatalytic formal [3+2]-cycloaddition of
 isatin-derived ketimines with benzylidenemalononitriles and
 benzylidineindanones
;
_journal_issue 47
_journal_name_full 'New Journal of Chemistry'
_journal_page_first 22034
_journal_page_last 22038
_journal_paper_doi 10.1039/D1NJ04002B
_journal_volume 45
_journal_year 2021
_chemical_formula_moiety 'C33 H23 F3 N2 O3'
_chemical_formula_sum 'C33 H23 F3 N2 O3'
_chemical_formula_weight 552.53
_chemical_melting_point ?
_chemical_name_common
(2'R,4'S,5'S)-1''-benzyl-4'-phenyl-5'-(trifluoromethyl)dispiro[indene-2,3'-pyrrolidine-2',3''-indoline]-1,2'',3-trione
_chemical_name_systematic 5a
_space_group_IT_number 14
_space_group_name_Hall '-P 2ybc'
_space_group_name_H-M_alt 'P 1 21/c 1'
_symmetry_cell_setting monoclinic
_symmetry_space_group_name_Hall '-P 2ybc'
_symmetry_space_group_name_H-M 'P 1 21/c 1'
_atom_sites_solution_hydrogens difmap
_atom_sites_solution_primary other
_audit_creation_date 2021-03-26
_audit_creation_method 'CRYSTALS_ver_14.61_build_7809 '
_audit_update_record
;
2021-08-17 deposited with the CCDC.	2021-10-25 downloaded from the CCDC.
;
_cell_angle_alpha 90
_cell_angle_beta 95.6178(10)
_cell_angle_gamma 90
_cell_formula_units_Z 4
_cell_length_a 9.52763(10)
_cell_length_b 22.8402(2)
_cell_length_c 12.17728(14)
_cell_measurement_reflns_used 8977
_cell_measurement_temperature 100
_cell_measurement_theta_max 71.19
_cell_measurement_theta_min 5.02
_cell_volume 2637.21(5)
_computing_cell_refinement
; 
 CrysAlisPro (Rigaku Oxford Diffraction, 2017) 
;
_computing_data_collection 'SuperNova, (Oxford Diffraction, 2010)'
_computing_data_reduction
; 
 CrysAlisPro (Rigaku Oxford Diffraction, 2017) 
;
_computing_molecular_graphics 'CAMERON (Watkin et al., 1996)'
_computing_publication_material 'CRYSTALS (Betteridge et al., 2003)'
_computing_structure_refinement 'CRYSTALS (Betteridge et al., 2003)'
_computing_structure_solution 'Superflip (Palatinus & Chapuis, 2007)'
_diffrn_ambient_pressure 100
_diffrn_ambient_temperature 100
_diffrn_measured_fraction_theta_full 0.995
_diffrn_measured_fraction_theta_max 0.986
_diffrn_measurement_device Area
_diffrn_measurement_device_type 'Oxford Diffraction SuperNova'
_diffrn_measurement_method \w
_diffrn_radiation_monochromator 'focussing mirrors'
_diffrn_radiation_type 'Cu K\a'
_diffrn_radiation_wavelength 1.54180
_diffrn_reflns_av_R_equivalents 0.069
_diffrn_reflns_av_unetI/netI 0.067
_diffrn_reflns_limit_h_max 11
_diffrn_reflns_limit_h_min -8
_diffrn_reflns_limit_k_max 27
_diffrn_reflns_limit_k_min -27
_diffrn_reflns_limit_l_max 13
_diffrn_reflns_limit_l_min -14
_diffrn_reflns_number 15149
_diffrn_reflns_theta_full 69.381
_diffrn_reflns_theta_max 71.526
_diffrn_reflns_theta_min 3.871
_diffrn_standards_number 0
_exptl_absorpt_coefficient_mu 0.870
_exptl_absorpt_correction_T_max 0.90
_exptl_absorpt_correction_T_min 0.89
_exptl_absorpt_correction_type multi-scan
_exptl_absorpt_process_details
; 
 CrysAlisPro (Rigaku Oxford Diffraction, 2017) 
;
_exptl_crystal_colour clear_pale_colourless
_exptl_crystal_density_diffrn 1.392
_exptl_crystal_density_meas ?
_exptl_crystal_density_method 'not measured'
_exptl_crystal_description plates
_exptl_crystal_F_000 1144
_exptl_crystal_recrystallization_method 'Re-crystallisation from solvent: ethanol, hexane'
_exptl_crystal_size_max 0.260
_exptl_crystal_size_mid 0.140
_exptl_crystal_size_min 0.120
_refine_diff_density_max 0.28
_refine_diff_density_min -0.33
_refine_ls_extinction_method None
_refine_ls_goodness_of_fit_ref 0.9972
_refine_ls_hydrogen_treatment mixed
_refine_ls_matrix_type full
_refine_ls_number_parameters 374
_refine_ls_number_reflns 5074
_refine_ls_number_restraints 4
_refine_ls_R_factor_all 0.0489
_refine_ls_R_factor_gt 0.0456
_refine_ls_shift/su_max 0.0018421
_refine_ls_shift/su_mean 0.0003162
_refine_ls_structure_factor_coef Fsqd
_refine_ls_weighting_details
;
 Method= Modified Sheldrick 
 w=1/[\s^2^(F^2^) + ( 0.08P)^2^ + 0.90P] 
 ,where P=(max(Fo^2^,0) + 2Fc^2^)/3 
;
_refine_ls_weighting_scheme calc
_refine_ls_wR_factor_all 0.1231
_refine_ls_wR_factor_gt 0.1176
_refine_ls_wR_factor_ref 0.1231
_reflns_limit_h_max 11
_reflns_limit_h_min -11
_reflns_limit_k_max 27
_reflns_limit_k_min 0
_reflns_limit_l_max 14
_reflns_limit_l_min 0
_reflns_number_gt 4646
_reflns_number_total 5075
_reflns_threshold_expression I>2.0\s(I)
_oxford_diffrn_Wilson_B_factor 1.50
_oxford_diffrn_Wilson_scale 0.03
_oxford_refine_ls_r_factor_ref 0.0489
_oxford_refine_ls_scale 4.88(10)
_oxford_reflns_number_all 5075
_oxford_structure_analysis_title 'xcalibur in C:\Users\peter\Documents\WR-1.13'
_cod_data_source_file d1nj04002b2.cif
_cod_data_source_block global
_cod_depositor_comments
;
The following automatic conversions were performed:

data item '_chemical_melting_point' value 'not measured' was changed
to '?' -- the value is undefined or not given.

data item '_exptl_crystal_density_meas' value 'not measured' was
changed to '?' -- the value is perceived as not measured.

Automatic conversion script
Id: cif_fix_values 7556 2019-12-06 15:28:31Z antanas 

 Adding full bibliography for 7061037--7061039.cif.
;
_cod_original_cell_volume 2637.20(5)
_cod_original_sg_symbol_H-M 'P 21/c '
_cod_database_code 7061037
_oxford_refine_reflns_threshold_expression I>-3.0\s(I)
_oxford_refine_ls_r_factor_all 0.0489
_oxford_refine_ls_wr_factor_all 0.1231

loop_
_symmetry_equiv_pos_as_xyz
x,y,z
-x,-y,-z
x,-y+1/2,z+1/2
-x,y+1/2,-z+1/2

loop_
_atom_site_label
_atom_site_type_symbol
_atom_site_fract_x
_atom_site_fract_y
_atom_site_fract_z
_atom_site_U_iso_or_equiv
_atom_site_occupancy
_atom_site_adp_type
_atom_site_refinement_flags_posn
_atom_site_refinement_flags_adp
_atom_site_refinement_flags_occupancy
_atom_site_disorder_assembly
_atom_site_disorder_group
_atom_site_attached_hydrogens
F1 F 0.77921(10) 0.11295(4) 0.52105(8) 0.0227 1.0000 Uani . . . . . .
C2 C 0.87389(15) 0.14095(6) 0.59049(12) 0.0139 1.0000 Uani . . . . . .
F3 F 0.82559(11) 0.13816(4) 0.68990(8) 0.0245 1.0000 Uani . . . . . .
F4 F 0.99229(10) 0.10896(4) 0.59680(10) 0.0296 1.0000 Uani . . . . . .
C5 C 0.89984(14) 0.20253(6) 0.55158(11) 0.0106 1.0000 Uani D . . . . .
N6 N 0.76662(12) 0.23517(5) 0.53892(9) 0.0105 1.0000 Uani D . . . . .
C7 C 0.78555(13) 0.29366(5) 0.58794(11) 0.0091 1.0000 Uani D . . . . .
C8 C 0.95147(13) 0.30153(6) 0.60839(11) 0.0099 1.0000 Uani . . . . . .
C9 C 0.99918(13) 0.23758(6) 0.63472(11) 0.0100 1.0000 Uani . . . . . .
C10 C 1.15623(14) 0.22701(6) 0.63324(11) 0.0113 1.0000 Uani . . . . . .
C11 C 1.24164(15) 0.22966(6) 0.73277(12) 0.0152 1.0000 Uani . . . . . .
C12 C 1.38684(15) 0.22135(7) 0.73616(13) 0.0191 1.0000 Uani . . . . . .
C13 C 1.44821(15) 0.20995(6) 0.63965(14) 0.0189 1.0000 Uani . . . . . .
C14 C 1.36393(16) 0.20705(7) 0.54023(13) 0.0186 1.0000 Uani . . . . . .
C15 C 1.21855(15) 0.21522(6) 0.53650(12) 0.0162 1.0000 Uani . . . . . .
C16 C 1.00730(13) 0.32710(6) 0.50429(12) 0.0123 1.0000 Uani . . . . . .
O17 O 1.00186(11) 0.30347(5) 0.41511(8) 0.0163 1.0000 Uani . . . . . .
C18 C 1.06808(14) 0.38562(6) 0.53251(13) 0.0156 1.0000 Uani . . . . . .
C19 C 1.06348(14) 0.39676(6) 0.64450(13) 0.0155 1.0000 Uani . . . . . .
C20 C 1.00367(14) 0.34563(6) 0.69832(12) 0.0124 1.0000 Uani . . . . . .
O21 O 1.00140(11) 0.33914(5) 0.79698(9) 0.0174 1.0000 Uani . . . . . .
C22 C 1.11372(16) 0.44893(7) 0.69298(15) 0.0230 1.0000 Uani . . . . . .
C23 C 1.16874(17) 0.48990(7) 0.62459(17) 0.0281 1.0000 Uani . . . . . .
C24 C 1.17516(16) 0.47877(7) 0.51242(17) 0.0282 1.0000 Uani . . . . . .
C25 C 1.12560(16) 0.42639(7) 0.46443(15) 0.0222 1.0000 Uani . . . . . .
C26 C 0.72150(13) 0.29891(6) 0.70119(11) 0.0100 1.0000 Uani . . . . . .
O27 O 0.74459(10) 0.26704(4) 0.78051(8) 0.0130 1.0000 Uani . . . . . .
N28 N 0.63588(12) 0.34731(5) 0.69520(10) 0.0113 1.0000 Uani . . . . . .
C29 C 0.61628(14) 0.36963(6) 0.58726(11) 0.0110 1.0000 Uani . . . . . .
C30 C 0.70288(13) 0.33971(6) 0.52042(11) 0.0104 1.0000 Uani . . . . . .
C31 C 0.69251(14) 0.35076(6) 0.40818(11) 0.0115 1.0000 Uani . . . . . .
C32 C 0.59577(15) 0.39287(6) 0.36502(12) 0.0140 1.0000 Uani . . . . . .
C33 C 0.51223(15) 0.42310(6) 0.43287(12) 0.0154 1.0000 Uani . . . . . .
C34 C 0.52071(15) 0.41184(6) 0.54635(12) 0.0146 1.0000 Uani . . . . . .
C35 C 0.56446(15) 0.36991(6) 0.78655(12) 0.0157 1.0000 Uani . . . . . .
C36 C 0.60101(16) 0.43366(6) 0.80999(11) 0.0163 1.0000 Uani . . . . . .
C37 C 0.50188(18) 0.47149(7) 0.84778(13) 0.0228 1.0000 Uani . . . . . .
C38 C 0.5382(2) 0.52959(8) 0.87343(13) 0.0301 1.0000 Uani . . . . . .
C39 C 0.6710(2) 0.55036(7) 0.86022(14) 0.0307 1.0000 Uani . . . . . .
C40 C 0.7700(2) 0.51293(7) 0.82227(15) 0.0291 1.0000 Uani . . . . . .
C41 C 0.73519(17) 0.45485(7) 0.79804(13) 0.0215 1.0000 Uani . . . . . .
H51 H 0.9379 0.1989 0.4822 0.0092 1.0000 Uiso R . . . . .
H91 H 0.9719 0.2281 0.7077 0.0097 1.0000 Uiso R . . . . .
H111 H 1.1986 0.2364 0.7986 0.0172 1.0000 Uiso R . . . . .
H121 H 1.4453 0.2223 0.8047 0.0214 1.0000 Uiso R . . . . .
H131 H 1.5480 0.2042 0.6408 0.0219 1.0000 Uiso R . . . . .
H141 H 1.4042 0.1996 0.4738 0.0205 1.0000 Uiso R . . . . .
H151 H 1.1633 0.2111 0.4674 0.0182 1.0000 Uiso R . . . . .
H221 H 1.1112 0.4557 0.7698 0.0262 1.0000 Uiso R . . . . .
H231 H 1.2043 0.5255 0.6552 0.0312 1.0000 Uiso R . . . . .
H241 H 1.2131 0.5077 0.4688 0.0317 1.0000 Uiso R . . . . .
H251 H 1.1308 0.4189 0.3873 0.0252 1.0000 Uiso R . . . . .
H311 H 0.7495 0.3308 0.3619 0.0133 1.0000 Uiso R . . . . .
H321 H 0.5864 0.4017 0.2872 0.0150 1.0000 Uiso R . . . . .
H331 H 0.4462 0.4515 0.4006 0.0170 1.0000 Uiso R . . . . .
H341 H 0.4634 0.4310 0.5931 0.0168 1.0000 Uiso R . . . . .
H351 H 0.5941 0.3464 0.8498 0.0170 1.0000 Uiso R . . . . .
H352 H 0.4619 0.3657 0.7705 0.0164 1.0000 Uiso R . . . . .
H371 H 0.4129 0.4562 0.8557 0.0260 1.0000 Uiso R . . . . .
H381 H 0.4700 0.5545 0.9002 0.0332 1.0000 Uiso R . . . . .
H391 H 0.6935 0.5904 0.8784 0.0356 1.0000 Uiso R . . . . .
H401 H 0.8628 0.5265 0.8151 0.0342 1.0000 Uiso R . . . . .
H411 H 0.8058 0.4290 0.7728 0.0238 1.0000 Uiso R . . . . .
H1 H 0.7384(17) 0.2379(7) 0.4687(12) 0.0127(18) 1.0000 Uiso D . . . . .

loop_
_atom_site_aniso_label
_atom_site_aniso_U_11
_atom_site_aniso_U_22
_atom_site_aniso_U_33
_atom_site_aniso_U_23
_atom_site_aniso_U_13
_atom_site_aniso_U_12
F1 0.0303(5) 0.0130(4) 0.0232(5) -0.0021(3) -0.0061(4) -0.0072(3)
C2 0.0153(7) 0.0103(6) 0.0158(7) -0.0006(5) -0.0006(5) 0.0018(5)
F3 0.0411(6) 0.0159(4) 0.0174(4) 0.0027(3) 0.0074(4) -0.0070(4)
F4 0.0225(5) 0.0135(4) 0.0526(7) 0.0063(4) 0.0016(4) 0.0087(4)
C5 0.0107(6) 0.0097(6) 0.0115(6) 0.0004(5) 0.0007(5) 0.0018(5)
N6 0.0104(5) 0.0080(5) 0.0125(5) -0.0009(4) -0.0025(4) 0.0018(4)
C7 0.0091(6) 0.0076(6) 0.0102(6) 0.0001(5) -0.0008(5) -0.0009(5)
C8 0.0085(6) 0.0099(6) 0.0109(6) 0.0006(5) -0.0009(5) 0.0005(4)
C9 0.0095(6) 0.0086(6) 0.0117(6) 0.0011(5) 0.0000(5) 0.0012(5)
C10 0.0103(6) 0.0084(6) 0.0153(7) 0.0024(5) 0.0011(5) 0.0011(5)
C11 0.0135(7) 0.0151(7) 0.0167(7) -0.0010(5) 0.0000(5) 0.0011(5)
C12 0.0123(7) 0.0196(7) 0.0240(8) -0.0025(6) -0.0045(5) 0.0008(5)
C13 0.0095(6) 0.0133(7) 0.0339(9) 0.0013(6) 0.0030(6) 0.0007(5)
C14 0.0163(7) 0.0179(7) 0.0228(8) 0.0034(6) 0.0080(6) 0.0030(5)
C15 0.0150(7) 0.0177(7) 0.0159(7) 0.0026(5) 0.0015(5) 0.0033(5)
C16 0.0073(6) 0.0128(6) 0.0165(7) 0.0046(5) -0.0003(5) 0.0028(5)
O17 0.0157(5) 0.0206(5) 0.0128(5) 0.0022(4) 0.0018(4) 0.0036(4)
C18 0.0098(6) 0.0128(6) 0.0239(7) 0.0050(5) 0.0006(5) 0.0019(5)
C19 0.0101(6) 0.0121(6) 0.0238(7) 0.0013(5) -0.0010(5) -0.0002(5)
C20 0.0083(6) 0.0102(6) 0.0180(7) -0.0012(5) -0.0017(5) 0.0020(5)
O21 0.0193(5) 0.0187(5) 0.0138(5) -0.0026(4) -0.0010(4) -0.0019(4)
C22 0.0160(7) 0.0155(7) 0.0363(9) -0.0024(6) -0.0029(6) -0.0023(6)
C23 0.0180(7) 0.0143(7) 0.0510(11) 0.0007(7) -0.0012(7) -0.0043(6)
C24 0.0146(7) 0.0181(8) 0.0520(11) 0.0156(7) 0.0045(7) -0.0018(6)
C25 0.0148(7) 0.0203(7) 0.0320(8) 0.0110(6) 0.0050(6) 0.0008(6)
C26 0.0075(6) 0.0093(6) 0.0129(6) -0.0009(5) -0.0005(5) -0.0019(4)
O27 0.0148(5) 0.0119(5) 0.0123(5) 0.0030(4) 0.0007(4) 0.0004(4)
N28 0.0125(5) 0.0095(5) 0.0118(6) 0.0002(4) 0.0009(4) 0.0024(4)
C29 0.0106(6) 0.0086(6) 0.0134(7) -0.0003(5) -0.0010(5) -0.0008(5)
C30 0.0095(6) 0.0076(6) 0.0136(6) 0.0011(5) -0.0018(5) -0.0006(5)
C31 0.0124(6) 0.0103(6) 0.0114(6) 0.0002(5) -0.0010(5) -0.0003(5)
C32 0.0154(6) 0.0110(6) 0.0146(7) 0.0023(5) -0.0034(5) -0.0016(5)
C33 0.0151(7) 0.0105(6) 0.0194(7) 0.0035(5) -0.0037(5) 0.0021(5)
C34 0.0142(6) 0.0115(6) 0.0181(7) -0.0007(5) 0.0008(5) 0.0036(5)
C35 0.0158(7) 0.0168(7) 0.0151(7) -0.0016(5) 0.0046(5) 0.0024(5)
C36 0.0239(7) 0.0144(7) 0.0099(6) -0.0003(5) -0.0012(5) 0.0066(6)
C37 0.0299(8) 0.0234(8) 0.0149(7) -0.0003(6) 0.0003(6) 0.0125(6)
C38 0.0545(11) 0.0204(8) 0.0143(7) -0.0011(6) -0.0012(7) 0.0226(8)
C39 0.0554(12) 0.0137(7) 0.0209(8) -0.0027(6) -0.0071(7) 0.0066(7)
C40 0.0390(10) 0.0166(8) 0.0300(9) -0.0037(7) -0.0046(7) -0.0025(7)
C41 0.0255(8) 0.0148(7) 0.0236(8) -0.0040(6) -0.0007(6) 0.0027(6)

loop_
_atom_type_symbol
_atom_type_scat_dispersion_real
_atom_type_scat_dispersion_imag
_atom_type_scat_Cromer_Mann_a1
_atom_type_scat_Cromer_Mann_b1
_atom_type_scat_Cromer_Mann_a2
_atom_type_scat_Cromer_Mann_b2
_atom_type_scat_Cromer_Mann_a3
_atom_type_scat_Cromer_Mann_b3
_atom_type_scat_Cromer_Mann_a4
_atom_type_scat_Cromer_Mann_b4
_atom_type_scat_Cromer_Mann_c
_atom_type_scat_source
C 0.0181 0.0091 2.3100 20.8439 1.0200 10.2075 1.5886 0.5687 0.8650 51.6512 0.2156 'International Tables Vol C 4.2.6.8 and 6.1.1.4'
H 0.0000 0.0000 0.4930 10.5109 0.3229 26.1257 0.1402 3.1424 0.0408 57.7998 0.0030 'International Tables Vol C 4.2.6.8 and 6.1.1.4'
N 0.0311 0.0180 12.2126 0.0057 3.1322 9.8933 2.0125 28.9975 1.1663 0.5826 -11.5290 'International Tables Vol C 4.2.6.8 and 6.1.1.4'
O 0.0492 0.0322 3.0485 13.2771 2.2868 5.7011 1.5463 0.3239 0.8670 32.9089 0.2508 'International Tables Vol C 4.2.6.8 and 6.1.1.4'
F 0.0727 0.0534 3.5392 10.2825 2.6412 4.2944 1.5170 0.2615 1.0243 26.1476 0.2776 'International Tables Vol C 4.2.6.8 and 6.1.1.4'

loop_
_geom_angle_atom_site_label_1
_geom_angle_site_symmetry_1
_geom_angle_atom_site_label_2
_geom_angle_site_symmetry_2
_geom_angle_atom_site_label_3
_geom_angle_site_symmetry_3
_geom_angle
_geom_angle_publ_flag
F1 . C2 . F3 . 106.19(12) yes
F1 . C2 . F4 . 106.71(11) yes
F3 . C2 . F4 . 106.51(12) yes
F1 . C2 . C5 . 111.57(12) yes
F3 . C2 . C5 . 114.14(11) yes
F4 . C2 . C5 . 111.26(12) yes
C2 . C5 . N6 . 109.83(11) yes
C2 . C5 . C9 . 112.71(11) yes
N6 . C5 . C9 . 105.94(10) yes
C2 . C5 . H51 . 106.5 no
N6 . C5 . H51 . 110.5 no
C9 . C5 . H51 . 111.4 no
C5 . N6 . C7 . 110.45(10) yes
C5 . N6 . H1 . 108.7(10) no
C7 . N6 . H1 . 110.3(10) no
N6 . C7 . C8 . 104.36(10) yes
N6 . C7 . C26 . 112.64(10) yes
C8 . C7 . C26 . 108.74(10) yes
N6 . C7 . C30 . 112.10(10) yes
C8 . C7 . C30 . 117.75(10) yes
C26 . C7 . C30 . 101.47(10) yes
C7 . C8 . C9 . 101.11(10) yes
C7 . C8 . C16 . 109.49(10) yes
C9 . C8 . C16 . 114.17(11) yes
C7 . C8 . C20 . 115.78(11) yes
C9 . C8 . C20 . 113.70(10) yes
C16 . C8 . C20 . 103.00(11) yes
C5 . C9 . C8 . 101.79(10) yes
C5 . C9 . C10 . 116.91(11) yes
C8 . C9 . C10 . 114.58(11) yes
C5 . C9 . H91 . 106.5 no
C8 . C9 . H91 . 107.3 no
C10 . C9 . H91 . 109.1 no
C9 . C10 . C11 . 118.38(12) yes
C9 . C10 . C15 . 122.82(12) yes
C11 . C10 . C15 . 118.80(13) yes
C10 . C11 . C12 . 120.91(14) yes
C10 . C11 . H111 . 118.6 no
C12 . C11 . H111 . 120.5 no
C11 . C12 . C13 . 120.00(14) yes
C11 . C12 . H121 . 120.9 no
C13 . C12 . H121 . 119.0 no
C12 . C13 . C14 . 119.48(13) yes
C12 . C13 . H131 . 120.9 no
C14 . C13 . H131 . 119.7 no
C13 . C14 . C15 . 120.69(14) yes
C13 . C14 . H141 . 120.5 no
C15 . C14 . H141 . 118.8 no
C10 . C15 . C14 . 120.10(14) yes
C10 . C15 . H151 . 121.4 no
C14 . C15 . H151 . 118.5 no
C8 . C16 . O17 . 125.66(13) yes
C8 . C16 . C18 . 108.06(12) yes
O17 . C16 . C18 . 126.28(13) yes
C16 . C18 . C19 . 110.04(12) yes
C16 . C18 . C25 . 129.15(15) yes
C19 . C18 . C25 . 120.81(14) yes
C18 . C19 . C20 . 109.87(12) yes
C18 . C19 . C22 . 121.93(14) yes
C20 . C19 . C22 . 128.18(14) yes
C8 . C20 . C19 . 108.29(12) yes
C8 . C20 . O21 . 126.20(13) yes
C19 . C20 . O21 . 125.46(13) yes
C19 . C22 . C23 . 117.14(16) yes
C19 . C22 . H221 . 121.0 no
C23 . C22 . H221 . 121.9 no
C22 . C23 . C24 . 121.26(15) yes
C22 . C23 . H231 . 119.1 no
C24 . C23 . H231 . 119.7 no
C23 . C24 . C25 . 121.40(15) yes
C23 . C24 . H241 . 118.7 no
C25 . C24 . H241 . 119.9 no
C18 . C25 . C24 . 117.44(16) yes
C18 . C25 . H251 . 121.5 no
C24 . C25 . H251 . 121.1 no
C7 . C26 . O27 . 126.84(12) yes
C7 . C26 . N28 . 107.21(11) yes
O27 . C26 . N28 . 125.94(12) yes
C26 . N28 . C29 . 111.47(11) yes
C26 . N28 . C35 . 124.46(12) yes
C29 . N28 . C35 . 123.88(11) yes
N28 . C29 . C30 . 109.66(11) yes
N28 . C29 . C34 . 127.70(13) yes
C30 . C29 . C34 . 122.51(13) yes
C7 . C30 . C29 . 109.33(11) yes
C7 . C30 . C31 . 130.42(12) yes
C29 . C30 . C31 . 119.89(12) yes
C30 . C31 . C32 . 118.51(13) yes
C30 . C31 . H311 . 121.0 no
C32 . C31 . H311 . 120.5 no
C31 . C32 . C33 . 120.95(13) yes
C31 . C32 . H321 . 120.5 no
C33 . C32 . H321 . 118.6 no
C32 . C33 . C34 . 121.04(13) yes
C32 . C33 . H331 . 118.9 no
C34 . C33 . H331 . 120.0 no
C33 . C34 . C29 . 117.08(13) yes
C33 . C34 . H341 . 122.3 no
C29 . C34 . H341 . 120.6 no
N28 . C35 . C36 . 111.62(12) yes
N28 . C35 . H351 . 107.0 no
C36 . C35 . H351 . 110.0 no
N28 . C35 . H352 . 110.1 no
C36 . C35 . H352 . 109.6 no
H351 . C35 . H352 . 108.4 no
C35 . C36 . C37 . 120.50(14) yes
C35 . C36 . C41 . 120.77(13) yes
C37 . C36 . C41 . 118.70(15) yes
C36 . C37 . C38 . 120.14(17) yes
C36 . C37 . H371 . 117.1 no
C38 . C37 . H371 . 122.8 no
C37 . C38 . C39 . 120.73(16) yes
C37 . C38 . H381 . 119.0 no
C39 . C38 . H381 . 120.3 no
C38 . C39 . C40 . 119.37(16) yes
C38 . C39 . H391 . 119.2 no
C40 . C39 . H391 . 121.4 no
C39 . C40 . C41 . 120.18(18) yes
C39 . C40 . H401 . 120.0 no
C41 . C40 . H401 . 119.8 no
C40 . C41 . C36 . 120.86(15) yes
C40 . C41 . H411 . 119.4 no
C36 . C41 . H411 . 119.8 no

loop_
_geom_bond_atom_site_label_1
_geom_bond_site_symmetry_1
_geom_bond_atom_site_label_2
_geom_bond_site_symmetry_2
_geom_bond_distance
_geom_bond_publ_flag
F1 . C2 . 1.3373(17) yes
C2 . F3 . 1.3380(17) yes
C2 . F4 . 1.3399(17) yes
C2 . C5 . 1.5123(18) yes
C5 . N6 . 1.4670(16) yes
C5 . C9 . 1.5408(18) yes
C5 . H51 . 0.955 no
N6 . C7 . 1.4671(16) yes
N6 . H1 . 0.873(14) no
C7 . C8 . 1.5863(17) yes
C7 . C26 . 1.5662(18) yes
C7 . C30 . 1.5086(17) yes
C8 . C9 . 1.5539(17) yes
C8 . C16 . 1.5373(18) yes
C8 . C20 . 1.5344(18) yes
C9 . C10 . 1.5175(18) yes
C9 . H91 . 0.975 no
C10 . C11 . 1.393(2) yes
C10 . C15 . 1.396(2) yes
C11 . C12 . 1.393(2) yes
C11 . H111 . 0.949 no
C12 . C13 . 1.388(2) yes
C12 . H121 . 0.957 no
C13 . C14 . 1.387(2) yes
C13 . H131 . 0.959 no
C14 . C15 . 1.394(2) yes
C14 . H141 . 0.944 no
C15 . H151 . 0.952 no
C16 . O17 . 1.2093(18) yes
C16 . C18 . 1.4834(19) yes
C18 . C19 . 1.392(2) yes
C18 . C25 . 1.394(2) yes
C19 . C20 . 1.4802(19) yes
C19 . C22 . 1.393(2) yes
C20 . O21 . 1.2128(18) yes
C22 . C23 . 1.389(3) yes
C22 . H221 . 0.950 no
C23 . C24 . 1.397(3) yes
C23 . H231 . 0.942 no
C24 . C25 . 1.393(3) yes
C24 . H241 . 0.943 no
C25 . H251 . 0.960 no
C26 . O27 . 1.2124(17) yes
C26 . N28 . 1.3715(17) yes
N28 . C29 . 1.4052(18) yes
N28 . C35 . 1.4543(17) yes
C29 . C30 . 1.3934(19) yes
C29 . C34 . 1.3849(19) yes
C30 . C31 . 1.3839(19) yes
C31 . C32 . 1.3986(19) yes
C31 . H311 . 0.938 no
C32 . C33 . 1.386(2) yes
C32 . H321 . 0.965 no
C33 . C34 . 1.400(2) yes
C33 . H331 . 0.961 no
C34 . H341 . 0.936 no
C35 . C36 . 1.518(2) yes
C35 . H351 . 0.958 no
C35 . H352 . 0.982 no
C36 . C37 . 1.391(2) yes
C36 . C41 . 1.388(2) yes
C37 . C38 . 1.399(3) yes
C37 . H371 . 0.931 no
C38 . C39 . 1.376(3) yes
C38 . H381 . 0.945 no
C39 . C40 . 1.385(3) yes
C39 . H391 . 0.959 no
C40 . C41 . 1.392(2) yes
C40 . H401 . 0.949 no
C41 . H411 . 0.968 no

loop_
_geom_hbond_atom_site_label_D
_geom_hbond_site_symmetry_D
_geom_hbond_atom_site_label_H
_geom_hbond_site_symmetry_H
_geom_hbond_atom_site_label_A
_geom_hbond_site_symmetry_A
_geom_hbond_angle_DHA
_geom_hbond_distance_DH
_geom_hbond_distance_HA
_geom_hbond_distance_DA
_geom_hbond_publ_flag
C5 . H51 . O21 3_554 163 0.96 2.54 3.470(2) yes
C9 . H91 . O27 . 123 0.97 2.58 3.214(2) yes
C31 . H311 . O17 . 124 0.94 2.51 3.132(2) yes
C31 . H311 . O27 3_554 134 0.94 2.44 3.171(2) yes
N6 . H1 . O27 3_554 159.4(14) 0.873(14) 2.301(14) 3.134(2) yes
